data_2312718
loop_
_publ_author_name
'Bibila Mayaya Bisseyou, Yvon'
'Wright, Jonathan'
'Jelsch, Christian'

_publ_contact_author 'Christian Jelsch'
_publ_section_title
;
 Conformational disorder in quercetin dihydrate revealed from
 ultrahigh-resolution synchrotron diffraction.
;
_journal_coeditor_code PX5065SUP1
_journal_issue 6
_journal_name_full 'Acta crystallographica Section B, Structural science, crystal engineering and materials'
_journal_page_first 766
_journal_page_last 781
_journal_paper_doi 10.1107/S2052520624010011
_journal_volume 80
_journal_year 2024
_chemical_formula_moiety 'C15 H10 O7, 1.984(H2 O)'
_chemical_formula_sum 'C15 H13.968 O8.984'
_chemical_formula_weight 337.965
_chemical_name_common 'quercetin dihydrate'
_chemical_name_systematic 'quercetin dihydrate'
_space_group_IT_number 2
_space_group_name_Hall '-P 1'
_space_group_name_H-M_alt 'P -1'
_symmetry_cell_setting triclinic
_symmetry_space_group_name_Hall '-P 1'
_atom_sites_solution_hydrogens difmap
_atom_sites_solution_primary direct
_atom_sites_solution_secondary difmap
_audit_creation_method 'MoPro rev2608,  2023-10  '
_audit_update_record
;
2024-10-25 # Formatted by IUCr publCIF

;
_cell_angle_alpha 71.986(4)
_cell_angle_beta 83.860(5)
_cell_angle_gamma 85.624(5)
_cell_formula_units_Z 2
_cell_length_a 3.7244(17)
_cell_length_b 13.050(6)
_cell_length_c 14.982(7)
_cell_measurement_reflns_used 9850
_cell_measurement_temperature 20(2)
_cell_measurement_theta_max 24.11
_cell_measurement_theta_min 3.54
_cell_volume 687.8(5)
_computing_molecular_graphics
;
Ortep3 for Windows (Farrugia, 2012)
MoProViewer (Guillot et al., 2014)
Olex2 (Dolomanov et al., 2009)
;
_computing_structure_refinement
;
MoPro (Jelsch et al., 2005)
;
_diffrn_ambient_temperature 20(2)
_diffrn_detector_type 'CCD area detector'
_diffrn_measured_fraction_theta_full 0.989
_diffrn_measured_fraction_theta_max 0.950
_diffrn_measurement_device_type 'Huber diffractometer, ID11/ESRF'
_diffrn_radiation_type synchrotron
_diffrn_radiation_wavelength 0.15815
_diffrn_reflns_av_R_equivalents 0.065
_diffrn_reflns_av_sigmaI/netI 0.03267
_diffrn_reflns_limit_h_max 11
_diffrn_reflns_limit_h_min -11
_diffrn_reflns_limit_k_max 41
_diffrn_reflns_limit_k_min -40
_diffrn_reflns_limit_l_max 46
_diffrn_reflns_limit_l_min -46
_diffrn_reflns_number 44510
_diffrn_reflns_theta_full 14.34
_diffrn_reflns_theta_max 14.62
_diffrn_reflns_theta_min 0.63
_exptl_absorpt_correction_type empirical
_exptl_absorpt_process_details '(SADABS; Bruker, 2008)'
_exptl_crystal_colour yellow
_exptl_crystal_density_diffrn 1.633
_exptl_crystal_density_method 'not measured'
_exptl_crystal_description block
_exptl_crystal_F_000 351.68
_exptl_crystal_size_max 0.22
_exptl_crystal_size_mid 0.16
_exptl_crystal_size_min 0.10
_refine_diff_density_max 0.35
_refine_diff_density_min -0.56
_refine_diff_density_rms 0.066
_refine_ls_extinction_method none
_refine_ls_goodness_of_fit_ref 1.010
_refine_ls_hydrogen_treatment refxyz
_refine_ls_matrix_type full
_refine_ls_number_parameters 815
_refine_ls_number_reflns 44510
_refine_ls_number_restraints 290
_refine_ls_restrained_S_all 1.629
_refine_ls_R_factor_all 0.0339
_refine_ls_R_factor_gt 0.0198
_refine_ls_shift/su_max 0.043
_refine_ls_shift/su_mean 0.000
_refine_ls_structure_factor_coef Fsqd
_refine_ls_weighting_details 'calc w =1/[8.8*\s^2^(Fo^2^)]'
_refine_ls_weighting_scheme calc
_refine_ls_wR_factor_gt 0.0386
_refine_ls_wR_factor_ref 0.0414
_reflns_number_gt 35265
_reflns_number_total 44510
_reflns_threshold_expression 'I > 2 \s(I)'
_publcif_datablock.id {3882666b-713c-41ad-9769-25f2d54f1308}

_cod_data_source_file px5065sup1.cif
_cod_data_source_block I
_cod_depositor_comments 'Adding full bibliography for 2312718.cif.'
_cod_database_code 2312718
_cod_database_fobs_code 2312718
_symmetry_space_group_name_h-m_alt 'P -1'
_publcif_funding_html NA

loop_
_symmetry_equiv_pos_as_xyz
' x , y , z '
' -x , -y , -z '

loop_
_atom_site_type_symbol
_atom_site_label
_atom_site_fract_x
_atom_site_fract_y
_atom_site_fract_z
_atom_site_U_iso_or_equiv
_atom_site_adp_type
_atom_site_occupancy
_atom_site_calc_flag
_atom_site_refinement_flags_posn
_atom_site_refinement_flags_adp
_atom_site_disorder_assembly
_atom_site_disorder_group
O O13a 1.373708(5) 0.0282430(13) 0.0831480(10) 0.00998(7) Uani 0.98 d . . . 1
H HO13a 1.2272(15) 0.0825(4) 0.0390(4) 0.01497 Uiso 0.98 d D U . 1
O O13b 1.52744699(3) -0.10656500(2) 0.40397999(19) 0.0058(6) Uiso 0.02 d . . . 2
H HO13b 1.490677950(16) -0.084471002(12) 0.46191499(11) 0.00863 Uiso 0.02 d D U . 2
O O1 0.89372(2) 0.322085(6) 0.210481(7) 0.006101(17) Uani 1 d . . . .
O O3 0.95121(3) 0.192110(6) 0.461417(5) 0.00918(2) Uani 1 d . . . .
H H3 0.953(2) 0.2276(5) 0.5096(4) 0.02030 Uani 1 d D U . .
O O4 0.60050(3) 0.383247(7) 0.459324(7) 0.00837(2) Uani 1 d . . . .
O O5 0.33325(3) 0.569033(6) 0.366892(5) 0.008777(19) Uani 1 d . . . .
H H5 0.3949(19) 0.5066(5) 0.4191(4) 0.01970 Uani 1 d D U . .
O O7 0.42677(3) 0.661808(6) 0.032009(6) 0.00919(2) Uani 1 d . . . .
H H7 0.2905(19) 0.7254(5) 0.0409(5) 0.02041 Uani 1 d D U . .
O O14 1.61478(5) -0.133316(15) 0.227480(14) 0.00903(6) Uani 1 d . . . .
H H14 1.711(2) -0.1809(5) 0.2850(4) 0.02109 Uani 1 d D U . .
C C2 0.973533(19) 0.246235(5) 0.293054(5) 0.005477(14) Uani 1 d . . . .
C C3 0.88073(2) 0.266134(5) 0.378173(5) 0.006098(15) Uani 1 d . . . .
C C4 0.69392(2) 0.365867(5) 0.380948(5) 0.005832(15) Uani 1 d . . . .
C C5 0.44606(2) 0.545132(5) 0.286468(5) 0.005977(15) Uani 1 d . . . .
C C6 0.38658(2) 0.619295(6) 0.200171(5) 0.006765(17) Uani 1 d . . . .
H H6 0.2570(17) 0.6973(4) 0.1969(5) 0.02214 Uani 1 d D U . .
C C7 0.49270(2) 0.591463(5) 0.117028(5) 0.006302(15) Uani 1 d . . . .
C C8 0.66426(2) 0.491462(6) 0.119713(5) 0.006596(16) Uani 1 d . . . .
H H8 0.7412(18) 0.4704(4) 0.0562(3) 0.02215 Uani 1 d D U . .
C C9 0.727558(19) 0.419169(5) 0.207912(4) 0.005351(14) Uani 1 d . . . .
C C10 0.622843(19) 0.443321(5) 0.292287(4) 0.005536(15) Uani 1 d . . . .
C C11 1.15054(5) 0.148161(14) 0.277849(13) 0.00588(5) Uani 1 d . . . .
C C12 1.18528(5) 0.137081(15) 0.186125(14) 0.00692(5) Uani 1 d . . . .
H H12 1.0936(17) 0.2005(4) 0.1277(4) 0.02347 Uani 1 d D U . .
C C13 1.33921(6) 0.042862(15) 0.170578(14) 0.00687(5) Uani 1 d . . . .
H H13b 1.3755(7) 0.0353(4) 0.1002(4) 0.00825 Uiso 0.02 d D U . 2
C C14 1.46834397(3) -0.04206100(2) 0.24580300(19) 0.00664(5) Uani 1 d . . . .
C C15 1.44008505(2) -0.030417999(17) 0.33621001(15) 0.007052(17) Uani 1 d . . . .
H H15a 1.5464(7) -0.0966(3) 0.3951(3) 0.00846 Uiso 0.98 d D U . 1
C C16 1.28233(2) 0.062950(6) 0.352673(5) 0.007076(17) Uani 1 d . . . .
H H16 1.2666(17) 0.0682(4) 0.4230(3) 0.02400 Uani 1 d D U . .
O OW2 0.86745(5) 0.734321(16) 0.389288(13) 0.00954(6) Uani 0.98 d . . . .
H HW2A 0.6758(10) 0.6955(3) 0.4307(3) 0.01431 Uiso 0.98 d D U . .
H HW2B 1.0313(10) 0.6777(3) 0.3794(3) 0.01431 Uiso 0.98 d D U . .
O OW3 1.02419(6) 0.847065(17) 0.060275(17) 0.01207(6) Uani 1 d . . . .
H HW3A 0.8629(11) 0.8463(4) 0.1150(3) 0.01811 Uiso 1 d D U . .
H HW3B 1.1814(11) 0.9021(3) 0.0590(4) 0.01811 Uiso 1 d D U . .

loop_
_atom_site_aniso_label
_atom_site_aniso_U_11
_atom_site_aniso_U_22
_atom_site_aniso_U_33
_atom_site_aniso_U_12
_atom_site_aniso_U_13
_atom_site_aniso_U_23
O13a 0.01467(8) 0.00841(5) 0.00701(6) 0.00329(7) -0.00153(5) -0.00329(5)
O1 0.00839(2) 0.004808(16) 0.004897(15) 0.001835(15) -0.000604(14) -0.001664(13)
O3 0.01480(3) 0.006647(16) 0.005369(15) 0.003689(16) -0.001739(15) -0.001484(13)
H3 0.03114 0.01733 0.01358 0.00419 -0.00467 -0.00674
O4 0.01251(2) 0.007438(17) 0.004750(15) 0.002762(18) -0.000230(15) -0.002181(14)
O5 0.01292(2) 0.007501(16) 0.005879(16) 0.003803(16) -0.000830(15) -0.002984(13)
H5 0.02826 0.01559 0.01313 0.00637 -0.00242 -0.00280
O7 0.01345(2) 0.007067(16) 0.005717(16) 0.002799(17) -0.001443(15) -0.000578(13)
H7 0.02769 0.01471 0.01748 0.00719 -0.00289 -0.00456
O14 0.01291(7) 0.00612(5) 0.00814(6) 0.00425(5) -0.00229(5) -0.00294(4)
H14 0.02992 0.01686 0.01563 0.00844 -0.00687 -0.00432
C2 0.006792(17) 0.004467(14) 0.005138(15) 0.001148(12) -0.000611(12) -0.001712(11)
C3 0.008279(18) 0.004894(14) 0.004890(14) 0.001587(13) -0.000728(12) -0.001546(11)
C4 0.007611(18) 0.005026(14) 0.004618(14) 0.001441(13) -0.000462(12) -0.001548(11)
C5 0.007826(18) 0.004912(14) 0.005124(14) 0.001632(12) -0.000754(12) -0.001817(11)
C6 0.00924(2) 0.005146(15) 0.005572(16) 0.001817(14) -0.001052(13) -0.001508(12)
H6 0.03071 0.01321 0.02174 0.00894 -0.00337 -0.00618
C7 0.008165(18) 0.005097(14) 0.005167(14) 0.001146(13) -0.000891(12) -0.001105(11)
C8 0.009029(19) 0.005503(15) 0.004834(14) 0.001710(13) -0.000756(13) -0.001386(12)
H8 0.03313 0.02196 0.01216 0.00545 -0.00059 -0.00840
C9 0.006786(17) 0.004471(13) 0.004625(14) 0.001058(11) -0.000502(11) -0.001440(10)
C10 0.007222(18) 0.004605(14) 0.004586(14) 0.001378(12) -0.000478(12) -0.001513(11)
C11 0.00719(6) 0.00449(4) 0.00603(5) 0.00152(4) -0.00095(4) -0.00202(3)
C12 0.00922(6) 0.00542(4) 0.00621(5) 0.00278(4) -0.00148(4) -0.00234(4)
H12 0.03511 0.01766 0.01511 0.01000 -0.00788 -0.00204
C13 0.00921(6) 0.00549(5) 0.00609(5) 0.00278(4) -0.00166(4) -0.00241(4)
C14 0.00826(6) 0.00502(4) 0.00681(5) 0.00218(4) -0.00161(4) -0.00230(4)
C15 0.00950(2) 0.005389(14) 0.006134(16) 0.002195(14) -0.001448(13) -0.001908(12)
C16 0.00968(2) 0.005518(15) 0.005993(16) 0.002205(14) -0.001387(13) -0.002070(12)
H16 0.03777 0.02324 0.01243 0.00722 -0.00538 -0.00848
OW2 0.01225(7) 0.00651(5) 0.00899(5) 0.00242(4) -0.00132(5) -0.00165(3)
OW3 0.01477(7) 0.00821(5) 0.01149(6) 0.00213(5) -0.00013(6) -0.00142(5)

loop_
_atom_type_symbol
_atom_type_description
_atom_type_scat_dispersion_real
_atom_type_scat_dispersion_imag
_atom_type_scat_source
C C -0.0017 0.0001 'Clementi & Roetti 1974. Atomic Data & Nuclear Data Tables. 14, 177'
H H 0.0000 0.0000 'Clementi & Roetti 1974. Atomic Data & Nuclear Data Tables. 14, 177'
O O -0.0031 0.0002 'Clementi & Roetti 1974. Atomic Data & Nuclear Data Tables. 14, 177'

loop_
_geom_angle_atom_site_label_1
_geom_angle_atom_site_label_2
_geom_angle_atom_site_label_3
_geom_angle
_geom_angle_site_symmetry_1
_geom_angle_site_symmetry_2
_geom_angle_site_symmetry_3
_geom_angle_publ_flag
C13 O13a HO13a 111.60(3) . . . ?
C15 O13b HO13b 109.48(4) . . . ?
C9 O1 C2 122.41(4) . . . ?
C3 O3 H3 109.87(4) . . . ?
C5 O5 H5 107.24(4) . . . ?
C7 O7 H7 109.53(3) . . . ?
C14 O14 H14 108.05(3) . . . ?
O1 C2 C3 120.26(4) . . . ?
O1 C2 C11 112.35(3) . . . ?
C3 C2 C11 127.382(13) . . . ?
O3 C3 C2 121.79(5) . . . ?
O3 C3 C4 117.86(3) . . . ?
C2 C3 C4 120.321(11) . . . ?
O4 C4 C3 120.425(11) . . . ?
O4 C4 C10 122.47(5) . . . ?
C3 C4 C10 117.10(3) . . . ?
O5 C5 C10 119.099(14) . . . ?
O5 C5 C6 119.95(5) . . . ?
C10 C5 C6 120.95(4) . . . ?
C5 C6 C7 119.26(4) . . . ?
C5 C6 H6 120.02(3) . . . ?
C7 C6 H6 120.713(15) . . . ?
O7 C7 C8 118.33(3) . . . ?
O7 C7 C6 120.10(5) . . . ?
C8 C7 C6 121.566(16) . . . ?
C9 C8 C7 117.78(3) . . . ?
C9 C8 H8 121.01(5) . . . ?
C7 C8 H8 121.202(16) . . . ?
O1 C9 C10 119.837(15) . . . ?
O1 C9 C8 117.76(3) . . . ?
C10 C9 C8 122.40(5) . . . ?
C9 C10 C5 118.003(14) . . . ?
C9 C10 C4 120.03(4) . . . ?
C5 C10 C4 121.97(4) . . . ?
C2 C11 C16 121.76(4) . . . ?
C2 C11 C12 119.366(12) . . . ?
C16 C11 C12 118.86(4) . . . ?
C13 C12 C11 120.445(13) . . . ?
C13 C12 H12 118.68(4) . . . ?
C11 C12 H12 120.88(4) . . . ?
O13a C13 C14 117.37(4) . . . ?
O13a C13 C12 122.333(11) . . . ?
C14 C13 C12 120.30(4) . . . ?
O14 C14 C13 118.32(4) . . . ?
O14 C14 C15 122.380(14) . . . ?
C13 C14 C15 119.30(4) . . . ?
C14 C15 C16 120.807(10) . . . ?
C14 C15 H15a 119.27(4) . . . ?
C16 C15 H15a 119.92(4) . . . ?
C11 C16 C15 120.27(4) . . . ?
C11 C16 H16 121.55(4) . . . ?
C15 C16 H16 118.177(12) . . . ?
HW2A OW2 HW2B 102.76(3) . . . ?
HW3B OW3 HW3A 100.92(2) . . . ?

loop_
_geom_bond_atom_site_label_1
_geom_bond_atom_site_label_2
_geom_bond_distance
_geom_bond_site_symmetry_2
_geom_bond_publ_flag
O13a C13 1.3724(6) . ?
O13a HO13a 0.9826(6) . ?
O13b C15 1.2335(8) . ?
O13b HO13b 0.9892(4) . ?
O1 C9 1.3582(7) . ?
O1 C2 1.3693(9) . ?
O3 C3 1.3578(9) . ?
O3 H3 0.9721(3) . ?
O4 C4 1.2714(6) . ?
O5 C5 1.3527(6) . ?
O5 H5 0.9720(6) . ?
O7 C7 1.3545(9) . ?
O7 H7 0.9767(5) . ?
O14 C14 1.3645(6) . ?
O14 H14 0.9782(6) . ?
C2 C3 1.3820(6) . ?
C2 C11 1.4642(7) . ?
C3 C4 1.4383(7) . ?
C4 C10 1.4353(9) . ?
C5 C10 1.4190(7) . ?
C5 C6 1.3827(9) . ?
C6 C7 1.4115(6) . ?
C6 H6 1.0815(5) . ?
C7 C8 1.3995(7) . ?
C8 C9 1.3976(9) . ?
C8 H8 1.0743(5) . ?
C9 C10 1.4041(6) . ?
C11 C16 1.4133(9) . ?
C11 C12 1.4171(6) . ?
C12 C13 1.3913(6) . ?
C12 H12 1.0677(7) . ?
C13 C14 1.4113(9) . ?
C14 C15 1.4011(6) . ?
C15 C16 1.3915(6) . ?
C15 H15a 1.1105(7) . ?
C16 H16 1.0718(5) . ?
OW2 HW2A 0.9574(6) . ?
OW2 HW2B 0.9589(5) . ?
OW3 HW3B 0.9548(4) . ?
OW3 HW3A 0.9605(5) . ?

loop_
_geom_hbond_atom_site_label_D
_geom_hbond_atom_site_label_H
_geom_hbond_atom_site_label_A
_geom_hbond_distance_DH
_geom_hbond_distance_HA
_geom_hbond_distance_DA
_geom_hbond_angle_DHA
_geom_hbond_site_symmetry_A
O7 H7 OW3 0.9767(5) 1.8898(9) 2.8664(13) 179.01(4) 1_455
C6 H6 OW3 1.0815(5) 2.5319(16) 3.345(2) 131.22(4) 1_455
OW3 HW3A O14 0.9605(5) 1.9167(9) 2.8611(14) 167.12(4) 1_465
O3 H3 O4 0.9721(3) 2.2977(13) 2.7188(13) 105.15(3) 1
O5 H5 O4 0.9720(6) 1.6882(10) 2.5761(16) 149.99(5) 1
O14 H14 O13b 0.9782(6) 2.2997(9) 2.7549(12) 107.38(4) 1
C13 H13b O13a 1.0823(5) 0.29812(11) 1.3724(6) 164.99(4) 1
C15 H15a O13b 1.1105(7) 0.16772(11) 1.2335(8) 134.28(5) 1
C16 H16 O3 1.0718(5) 2.1132(9) 2.8227(11) 121.296(14) 1
OW3 HW3B O13a 0.9548(4) 1.9896(8) 2.9100(12) 161.26(4) 1_565
O14 H14 OW2 0.9782(6) 1.7416(11) 2.7195(17) 178.21(5) 1_645
C15 H15a OW2 1.1105(7) 2.4490(12) 3.2567(18) 128.35(4) 1_645
OW2 HW2B O5 0.9589(5) 1.7854(9) 2.7435(13) 177.26(4) 1_655
OW2 HW2A O4 0.9574(6) 1.8927(12) 2.8188(17) 161.98(4) 2_666
O13a HO13a OW3 0.9826(6) 1.8037(10) 2.7589(16) 163.17(4) 2_765
O3 H3 OW2 0.9721(3) 1.9281(7) 2.8515(10) 157.70(3) 2_766
OW3 HW3B O13a 0.9548(4) 2.5271(15) 3.1076(18) 119.27(3) 2_865

loop_
_geom_torsion_atom_site_label_1
_geom_torsion_atom_site_label_2
_geom_torsion_atom_site_label_3
_geom_torsion_atom_site_label_4
_geom_torsion_site_symmetry_1
_geom_torsion_site_symmetry_2
_geom_torsion_site_symmetry_3
_geom_torsion_site_symmetry_4
_geom_torsion
_geom_torsion_publ_flag
O13a C13 C14 O14 . . . . -0.723887(5) ?
O13a C13 C14 C15 . . . . 179.718826(6) ?
O13a C13 C12 C11 . . . . 179.134521(2) ?
O13a C13 C12 H12 . . . . -0.685570(2) ?
HO13a O13a C13 C14 . . . . 166.270447(8) ?
HO13a O13a C13 C12 . . . . -13.970394(2) ?
O13b C15 C14 O14 . . . . -4.751925(9) ?
O13b C15 C14 C13 . . . . 174.786911(9) ?
O13b C15 C16 C11 . . . . -174.54208(3) ?
O13b C15 C16 H16 . . . . 5.99374(3) ?
HO13b O13b C15 C14 . . . . 179.999985(10) ?
HO13b O13b C15 C16 . . . . -5.979534(8) ?
O1 C9 C10 C5 . . . . -179.236115(2) ?
O1 C9 C10 C4 . . . . 0.488589(2) ?
O1 C9 C8 C7 . . . . 179.928665(2) ?
O1 C9 C8 H8 . . . . 0.847653(2) ?
O1 C2 C3 O3 . . . . 179.0469360(17 ?
O1 C2 C3 C4 . . . . 1.0903805(16) ?
O1 C2 C11 C16 . . . . 174.8781280(16 ?
O1 C2 C11 C12 . . . . -6.3374104(17) ?
O3 C3 C2 C11 . . . . 0.4356619(19) ?
O3 C3 C4 O4 . . . . 0.245493(2) ?
O3 C3 C4 C10 . . . . 179.786011(2) ?
H3 O3 C3 C2 . . . . 158.7595980(6) ?
H3 O3 C3 C4 . . . . -23.2352409(3) ?
O4 C4 C3 C2 . . . . 178.281815(2) ?
O4 C4 C10 C9 . . . . -179.076126(2) ?
O4 C4 C10 C5 . . . . 0.637351(2) ?
O5 C5 C10 C9 . . . . 178.107925(3) ?
O5 C5 C10 C4 . . . . -1.611434(3) ?
O5 C5 C6 C7 . . . . -177.439438(3) ?
O5 C5 C6 H6 . . . . 1.800702(3) ?
H5 O5 C5 C10 . . . . -0.935864(2) ?
H5 O5 C5 C6 . . . . 178.6979370(18 ?
O7 C7 C8 C9 . . . . -179.3794400(19 ?
O7 C7 C8 H8 . . . . -0.2980513(18) ?
O7 C7 C6 C5 . . . . 178.0019680(16 ?
O7 C7 C6 H6 . . . . -1.2327350(16) ?
H7 O7 C7 C8 . . . . 175.6896510(16 ?
H7 O7 C7 C6 . . . . -3.8088403(14) ?
O14 C14 C13 C12 . . . . 179.512604(8) ?
O14 C14 C15 C16 . . . . -178.658691(8) ?
O14 C14 C15 H15a . . . . 1.596426(9) ?
H14 O14 C14 C13 . . . . 174.807281(12) ?
H14 O14 C14 C15 . . . . -5.649583(16) ?
C2 O1 C9 C10 . . . . -1.711893(2) ?
C2 O1 C9 C8 . . . . 178.908173(2) ?
C2 C3 C4 C10 . . . . -2.179244(2) ?
C2 C11 C16 C15 . . . . 178.187805(5) ?
C2 C11 C16 H16 . . . . -2.3664536(16) ?
C2 C11 C12 C13 . . . . -177.3881990(19 ?
C2 C11 C12 H12 . . . . 2.4280157(18) ?
C3 C2 O1 C9 . . . . 0.9191971(19) ?
C3 C2 C11 C16 . . . . -6.4187541(17) ?
C3 C2 C11 C12 . . . . 172.3657230(18 ?
C3 C4 C10 C9 . . . . 1.394795(2) ?
C3 C4 C10 C5 . . . . -178.891632(2) ?
C4 C3 C2 C11 . . . . -177.5211490(19 ?
C4 C10 C9 C8 . . . . 179.839279(3) ?
C4 C10 C5 C6 . . . . 178.758713(2) ?
C5 C10 C9 C8 . . . . 0.113641(3) ?
C5 C6 C7 C8 . . . . -1.480019(2) ?
C6 C5 C10 C9 . . . . -1.521871(2) ?
C6 C7 C8 C9 . . . . 0.111906(2) ?
C6 C7 C8 H8 . . . . 179.192780(2) ?
H6 C6 C5 C10 . . . . -178.5724640(19 ?
H6 C6 C7 C8 . . . . 179.2853550(17 ?
C7 C8 C9 C10 . . . . 0.567862(2) ?
C7 C6 C5 C10 . . . . 2.1874013(18) ?
H8 C8 C9 C10 . . . . -178.515610(2) ?
C9 O1 C2 C11 . . . . 179.725876(2) ?
C11 C16 C15 C14 . . . . -0.548583(7) ?
C11 C16 C15 H15a . . . . 179.194473(5) ?
C11 C12 C13 C14 . . . . -1.113466(5) ?
C12 C13 C14 C15 . . . . -0.039565(7) ?
C12 C11 C16 C15 . . . . -0.602634(4) ?
C12 C11 C16 H16 . . . . 178.843079(2) ?
H12 C12 C13 C14 . . . . 179.066437(5) ?
H12 C12 C11 C16 . . . . -178.7521060(15 ?
C13 C14 C15 C16 . . . . 0.880045(9) ?
C13 C14 C15 H15a . . . . -178.864761(9) ?
C13 C12 C11 C16 . . . . 1.431628(2) ?
H13b C13 C14 C15 . . . . 176.541687(10) ?
C14 C15 C16 H16 . . . . 179.999985(11) ?
H15a C15 C16 H16 . . . . -0.269795(6) ?

loop_
_publcif_info_cif.paper_type
CB

loop_
_publcif_info_exptl_table_extra_item
sin_theta_over_lambda_max

loop_
_publcif_info_exptl_table_header_item
?

loop_
_publcif_info_tables.block_id
_publcif_info_tables.reference_item
{3882666b-713c-41ad-9769-25f2d54f1308} '_publcif_info_datablock.publ_exptl'
